data_7213181
loop_
_publ_author_name
'T\"ahtinen, Petri'
'Sillanp\"a\"a, Reijo'
'St\'ajer, G\'eza'
'Szab\'o, Angela E.'
'Pihlaja, Kalevi'

_publ_section_title
;
 NMR and X-ray structural study of saturated
 (&#x200A;p-chlorophenyl)pyrrolo[1,2-a][3,1]benzoxazin-1-ones prepared
 from aroylisobutyric acid and cyclic amino alcohols. High energy barriers
 for hindered rotation of bridgehead phenyl groups
;
_journal_issue 10
_journal_name_full 'Journal of the Chemical Society, Perkin Transactions 2'
_journal_page_first 2011
_journal_paper_doi 10.1039/a905445f
_journal_year 1999
_chemical_formula_sum 'C19 H20 Cl N O2'
_chemical_formula_weight 329.81
_chemical_name_systematic
; 
 ? 
;
_space_group_IT_number 14
_symmetry_cell_setting monoclinic
_symmetry_space_group_name_Hall '-P 2ybc'
_symmetry_space_group_name_H-M 'P 1 21/c 1'
_atom_sites_solution_hydrogens geom
_atom_sites_solution_primary direct
_atom_sites_solution_secondary difmap
_audit_creation_method SHELXL-97
_cell_angle_alpha 90.00
_cell_angle_beta 103.47(3)
_cell_angle_gamma 90.00
_cell_formula_units_Z 4
_cell_length_a 8.754(9)
_cell_length_b 16.647(4)
_cell_length_c 11.575(2)
_cell_measurement_reflns_used 25
_cell_measurement_temperature 293(2)
_cell_measurement_theta_max 16.3
_cell_measurement_theta_min 15.4
_cell_volume 1640.4(18)
_computing_cell_refinement
;
MSC/AFC5S Control Program (Molecular Structure Corporation, 1995)
;
_computing_data_collection
; 
MSC/AFC5S Control Program (Molecular Structure Corporation, 1995)
;
_computing_data_reduction
;
TEXSAN for WINDOWS(Molecular Structure Corporation, 1997)
;
_computing_molecular_graphics 'ORTEP-3 for WINDOWS (Farrugia, 1997)'
_computing_publication_material 'SHELXL-97 (Sheldrick, 1997)'
_computing_structure_refinement 'SHELXL-97 (Sheldrick, 1997)'
_computing_structure_solution 'SIR-92 (Altomare, 1994)'
_diffrn_ambient_temperature 294(2)
_diffrn_measured_fraction_theta_full 0.958
_diffrn_measured_fraction_theta_max 0.958
_diffrn_measurement_device_type 'Rigaku AFC5S'
_diffrn_measurement_method \w--2\q
_diffrn_radiation_monochromator graphite
_diffrn_radiation_source 'fine-focus sealed tube'
_diffrn_radiation_type MoK\a
_diffrn_radiation_wavelength 0.71069
_diffrn_reflns_av_R_equivalents 0.0244
_diffrn_reflns_av_sigmaI/netI 0.0543
_diffrn_reflns_limit_h_max 10
_diffrn_reflns_limit_h_min 0
_diffrn_reflns_limit_k_max 20
_diffrn_reflns_limit_k_min 0
_diffrn_reflns_limit_l_max 14
_diffrn_reflns_limit_l_min -14
_diffrn_reflns_number 3068
_diffrn_reflns_theta_full 25.00
_diffrn_reflns_theta_max 25.00
_diffrn_reflns_theta_min 2.18
_diffrn_standards_decay_% 0
_diffrn_standards_interval_count 150
_diffrn_standards_number 3
_exptl_absorpt_coefficient_mu 0.242
_exptl_absorpt_correction_type none
_exptl_crystal_colour colourless
_exptl_crystal_density_diffrn 1.335
_exptl_crystal_density_method 'not measured'
_exptl_crystal_description bar
_exptl_crystal_F_000 696
_exptl_crystal_size_max 0.40
_exptl_crystal_size_mid 0.38
_exptl_crystal_size_min 0.36
_refine_diff_density_max 0.182
_refine_diff_density_min -0.193
_refine_diff_density_rms 0.044
_refine_ls_extinction_method none
_refine_ls_goodness_of_fit_ref 1.021
_refine_ls_hydrogen_treatment mixed
_refine_ls_matrix_type full
_refine_ls_number_parameters 241
_refine_ls_number_reflns 2875
_refine_ls_number_restraints 0
_refine_ls_restrained_S_all 1.021
_refine_ls_R_factor_all 0.1049
_refine_ls_R_factor_gt 0.0455
_refine_ls_shift/su_max 0.000
_refine_ls_shift/su_mean 0.000
_refine_ls_structure_factor_coef Fsqd
_refine_ls_weighting_details 'w=1/[\s^2^(Fo^2^)+(0.0450P)^2^+0.6500P] where P=(Fo^2^+2Fc^2^)/3'
_refine_ls_weighting_scheme calc
_refine_ls_wR_factor_gt 0.0995
_refine_ls_wR_factor_ref 0.1202
_reflns_number_gt 1758
_reflns_number_total 2875
_reflns_threshold_expression I>2\s(I)
_cod_data_source_file a905445fsup1.cif
_cod_data_source_block j1407f=9a
_cod_depositor_comments
;
The following automatic conversions were performed:

'_refine_ls_weighting_scheme' value 'calc
w=1/[\s^2^(Fo^2^)+(0.0450P)^2^+0.6500P] where P=(Fo^2^+2Fc^2^)/3' was
changed to 'calc'. New tag '_refine_ls_weighting_details' was
created. The value of the new tag was set to
'w=1/[\s^2^(Fo^2^)+(0.0450P)^2^+0.6500P] where P=(Fo^2^+2Fc^2^)/3'.

Automatic conversion script
Id: cif_fix_values 3143 2015-03-26 13:38:13Z robertas 
;
_cod_original_cell_volume 1640.4(17)
_cod_original_sg_symbol_H-M P21/c
_cod_database_code 7213181

loop_
_symmetry_equiv_pos_as_xyz
'x, y, z'
'-x, y+1/2, -z+1/2'
'-x, -y, -z'
'x, -y-1/2, z-1/2'

loop_
_atom_site_label
_atom_site_type_symbol
_atom_site_fract_x
_atom_site_fract_y
_atom_site_fract_z
_atom_site_U_iso_or_equiv
_atom_site_adp_type
_atom_site_occupancy
_atom_site_calc_flag
_atom_site_refinement_flags
Cl Cl -0.76402(12) 0.01245(6) 0.04415(7) 0.0758(3) Uani 1 d .
O1 O -0.5505(3) -0.07636(13) -0.60653(17) 0.0576(6) Uani 1 d .
O4 O -0.7912(2) -0.24558(11) -0.40655(16) 0.0440(5) Uani 1 d .
N10 N -0.6214(3) -0.15021(13) -0.46059(19) 0.0395(6) Uani 1 d .
C1 C -0.6455(4) -0.09386(17) -0.5481(2) 0.0444(7) Uani 1 d .
C2 C -0.8080(4) -0.0582(2) -0.5601(2) 0.0499(8) Uani 1 d .
H2 H -0.794(3) -0.0108(19) -0.513(3) 0.060 Uiso 1 d .
C3 C -0.8904(4) -0.1237(2) -0.5054(3) 0.0480(8) Uani 1 d .
H3A H -0.972(3) -0.1012(18) -0.471(3) 0.058 Uiso 1 d .
H3B H -0.926(3) -0.1637(19) -0.566(3) 0.058 Uiso 1 d .
C3A C -0.7599(3) -0.16253(16) -0.4113(2) 0.0383(6) Uani 1 d .
C5 C -0.6612(4) -0.28809(19) -0.3327(3) 0.0470(7) Uani 1 d .
H5A H -0.697(3) -0.3438(19) -0.329(2) 0.056 Uiso 1 d .
H5B H -0.641(3) -0.2605(18) -0.252(3) 0.056 Uiso 1 d .
C5A C -0.5151(3) -0.28590(18) -0.3826(3) 0.0437(7) Uani 1 d .
H5A1 H -0.519(3) -0.3312(17) -0.434(2) 0.052 Uiso 1 d .
C6 C -0.3630(4) -0.2919(2) -0.2812(3) 0.0524(8) Uani 1 d .
H6 H -0.369(3) -0.3327(19) -0.221(3) 0.063 Uiso 1 d .
C7 C -0.2288(4) -0.3009(2) -0.3424(3) 0.0642(10) Uani 1 d .
H7 H -0.1703 -0.3473 -0.3446 0.077 Uiso 1 calc R
C8 C -0.2098(4) -0.2320(2) -0.3917(3) 0.0698(10) Uani 1 d .
H8 H -0.1352 -0.2205 -0.4349 0.084 Uiso 1 calc R
C9 C -0.3314(4) -0.1746(2) -0.3656(3) 0.0580(9) Uani 1 d .
H9 H -0.318(4) -0.120(2) -0.374(3) 0.070 Uiso 1 d .
C9A C -0.4889(3) -0.20539(18) -0.4444(3) 0.0418(7) Uani 1 d .
H9A H -0.475(3) -0.2159(17) -0.525(3) 0.050 Uiso 1 d .
C11 C -0.3413(4) -0.2041(2) -0.2424(3) 0.0590(9) Uani 1 d .
H11A H -0.238(4) -0.1991(19) -0.181(3) 0.071 Uiso 1 d .
H11B H -0.425(4) -0.184(2) -0.216(3) 0.071 Uiso 1 d .
C12 C -0.7466(3) -0.12215(17) -0.2906(2) 0.0379(6) Uani 1 d .
C13 C -0.6538(3) -0.05506(17) -0.2573(2) 0.0438(7) Uani 1 d .
H13 H -0.5882 -0.0374 -0.3047 0.053 Uiso 1 calc R
C14 C -0.6574(3) -0.01369(18) -0.1536(2) 0.0485(7) Uani 1 d .
H14 H -0.5948 0.0314 -0.1315 0.058 Uiso 1 calc R
C15 C -0.7553(4) -0.04056(19) -0.0839(2) 0.0480(8) Uani 1 d .
C16 C -0.8474(3) -0.10751(19) -0.1143(2) 0.0483(8) Uani 1 d .
H16 H -0.9120 -0.1251 -0.0661 0.058 Uiso 1 calc R
C17 C -0.8431(3) -0.14854(18) -0.2175(2) 0.0445(7) Uani 1 d .
H17 H -0.9049 -0.1941 -0.2384 0.053 Uiso 1 calc R
C18 C -0.8877(4) -0.0354(2) -0.6869(3) 0.0688(10) Uani 1 d .
H18A H -0.8182 -0.0025 -0.7197 0.103 Uiso 1 calc R
H18B H -0.9824 -0.0062 -0.6874 0.103 Uiso 1 calc R
H18C H -0.9128 -0.0833 -0.7338 0.103 Uiso 1 calc R

loop_
_atom_site_aniso_label
_atom_site_aniso_U_11
_atom_site_aniso_U_22
_atom_site_aniso_U_33
_atom_site_aniso_U_23
_atom_site_aniso_U_13
_atom_site_aniso_U_12
Cl 0.0946(7) 0.0908(8) 0.0470(5) -0.0177(5) 0.0263(5) 0.0083(6)
O1 0.0736(15) 0.0601(14) 0.0487(12) 0.0076(10) 0.0335(12) -0.0096(11)
O4 0.0438(11) 0.0426(12) 0.0476(11) -0.0009(9) 0.0146(9) -0.0085(10)
N10 0.0484(14) 0.0363(14) 0.0385(12) 0.0017(11) 0.0198(11) -0.0032(11)
C1 0.0617(19) 0.0406(17) 0.0336(14) -0.0031(13) 0.0169(14) -0.0079(15)
C2 0.067(2) 0.0480(19) 0.0365(16) 0.0022(14) 0.0158(15) 0.0044(17)
C3 0.0499(19) 0.055(2) 0.0409(16) 0.0033(15) 0.0134(15) 0.0030(16)
C3A 0.0422(16) 0.0359(16) 0.0401(15) -0.0007(13) 0.0164(13) -0.0055(13)
C5 0.0527(19) 0.0372(18) 0.0542(19) 0.0058(15) 0.0185(15) -0.0023(15)
C5A 0.0459(17) 0.0408(17) 0.0468(17) -0.0059(14) 0.0160(14) -0.0032(14)
C6 0.0520(19) 0.050(2) 0.0537(19) 0.0039(16) 0.0094(16) 0.0047(16)
C7 0.0446(19) 0.068(3) 0.076(2) -0.008(2) 0.0072(17) 0.0028(18)
C8 0.042(2) 0.089(3) 0.078(2) -0.004(2) 0.0143(17) -0.0106(19)
C9 0.0515(19) 0.050(2) 0.071(2) -0.0032(18) 0.0118(17) -0.0178(17)
C9A 0.0423(17) 0.0485(18) 0.0374(15) 0.0004(14) 0.0147(13) -0.0053(14)
C11 0.055(2) 0.062(2) 0.055(2) -0.0106(17) 0.0016(17) 0.0003(18)
C12 0.0411(16) 0.0392(16) 0.0359(14) 0.0042(12) 0.0141(12) 0.0008(13)
C13 0.0515(17) 0.0427(18) 0.0422(16) 0.0017(14) 0.0211(13) -0.0038(14)
C14 0.0516(19) 0.0454(18) 0.0495(17) -0.0025(15) 0.0140(15) -0.0037(15)
C15 0.0548(19) 0.056(2) 0.0345(14) 0.0017(14) 0.0124(14) 0.0127(16)
C16 0.0509(18) 0.062(2) 0.0364(16) 0.0115(15) 0.0183(14) 0.0013(16)
C17 0.0473(17) 0.0478(18) 0.0413(16) 0.0069(14) 0.0165(14) -0.0040(14)
C18 0.087(3) 0.074(3) 0.0443(18) 0.0133(17) 0.0138(17) 0.009(2)

loop_
_atom_type_symbol
_atom_type_description
_atom_type_scat_dispersion_real
_atom_type_scat_dispersion_imag
_atom_type_scat_source
C C 0.0033 0.0016 'International Tables Vol C Tables 4.2.6.8 and 6.1.1.4'
H H 0.0000 0.0000 'International Tables Vol C Tables 4.2.6.8 and 6.1.1.4'
Cl Cl 0.1484 0.1585 'International Tables Vol C Tables 4.2.6.8 and 6.1.1.4'
N N 0.0061 0.0033 'International Tables Vol C Tables 4.2.6.8 and 6.1.1.4'
O O 0.0106 0.0060 'International Tables Vol C Tables 4.2.6.8 and 6.1.1.4'

loop_
_geom_angle_atom_site_label_1
_geom_angle_atom_site_label_2
_geom_angle_atom_site_label_3
_geom_angle
_geom_angle_publ_flag
C3A O4 C5 111.7(2) y
C1 N10 C9A 120.7(2) y
C1 N10 C3A 112.8(2) y
C9A N10 C3A 124.5(2) y
O1 C1 N10 124.7(3) y
O1 C1 C2 126.9(3) y
N10 C1 C2 108.5(2) y
C1 C2 C18 113.3(3) ?
C1 C2 C3 101.9(3) ?
C18 C2 C3 115.1(3) ?
C1 C2 H2 106.1(19) ?
C18 C2 H2 108.3(19) ?
C3 C2 H2 111.8(18) ?
C2 C3 C3A 104.6(2) ?
C2 C3 H3A 111.0(18) ?
C3A C3 H3A 111.6(17) ?
C2 C3 H3B 107.2(18) ?
C3A C3 H3B 106.8(18) ?
H3A C3 H3B 115(2) ?
O4 C3A N10 109.7(2) ?
O4 C3A C3 108.8(2) ?
N10 C3A C3 102.2(2) ?
O4 C3A C12 111.6(2) ?
N10 C3A C12 113.5(2) ?
C3 C3A C12 110.5(2) ?
O4 C5 C5A 112.4(2) ?
O4 C5 H5A 105.8(16) ?
C5A C5 H5A 110.3(17) ?
O4 C5 H5B 105.6(16) ?
C5A C5 H5B 110.9(16) ?
H5A C5 H5B 112(2) ?
C5 C5A C6 111.0(3) ?
C5 C5A C9A 114.9(2) ?
C6 C5A C9A 102.0(2) ?
C5 C5A H5A1 107.8(17) ?
C6 C5A H5A1 108.6(17) ?
C9A C5A H5A1 112.3(17) ?
C7 C6 C11 100.1(3) ?
C7 C6 C5A 105.9(3) ?
C11 C6 C5A 100.7(3) ?
C7 C6 H6 115.9(18) ?
C11 C6 H6 118.4(18) ?
C5A C6 H6 113.7(18) ?
C8 C7 C6 108.0(3) ?
C8 C7 H7 126.0 ?
C6 C7 H7 126.0 ?
C7 C8 C9 107.4(3) ?
C7 C8 H8 126.3 ?
C9 C8 H8 126.3 ?
C8 C9 C11 100.3(3) ?
C8 C9 C9A 104.2(3) ?
C11 C9 C9A 101.9(3) ?
C8 C9 H9 119(2) ?
C11 C9 H9 117(2) ?
C9A C9 H9 112(2) ?
N10 C9A C9 116.1(3) ?
N10 C9A C5A 113.7(2) ?
C9 C9A C5A 102.7(2) ?
N10 C9A H9A 105.1(16) ?
C9 C9A H9A 109.1(16) ?
C5A C9A H9A 110.2(17) ?
C6 C11 C9 93.6(3) ?
C6 C11 H11A 108.2(19) ?
C9 C11 H11A 113.0(18) ?
C6 C11 H11B 113(2) ?
C9 C11 H11B 114(2) ?
H11A C11 H11B 113(3) ?
C13 C12 C17 119.0(3) ?
C13 C12 C3A 121.6(2) ?
C17 C12 C3A 119.1(2) ?
C12 C13 C14 120.7(3) ?
C12 C13 H13 119.7 ?
C14 C13 H13 119.7 ?
C15 C14 C13 119.1(3) ?
C15 C14 H14 120.5 ?
C13 C14 H14 120.5 ?
C16 C15 C14 121.4(3) ?
C16 C15 Cl 119.3(2) ?
C14 C15 Cl 119.3(3) ?
C15 C16 C17 119.3(3) ?
C15 C16 H16 120.3 ?
C17 C16 H16 120.3 ?
C16 C17 C12 120.6(3) ?
C16 C17 H17 119.7 ?
C12 C17 H17 119.7 ?
C2 C18 H18A 109.5 ?
C2 C18 H18B 109.5 ?
H18A C18 H18B 109.5 ?
C2 C18 H18C 109.5 ?
H18A C18 H18C 109.5 ?
H18B C18 H18C 109.5 ?

loop_
_geom_bond_atom_site_label_1
_geom_bond_atom_site_label_2
_geom_bond_distance
_geom_bond_publ_flag
Cl C15 1.742(3) y
O1 C1 1.223(3) y
O4 C3A 1.413(3) y
O4 C5 1.440(4) y
N10 C1 1.361(3) y
N10 C9A 1.457(4) y
N10 C3A 1.470(3) y
C1 C2 1.519(4) ?
C2 C18 1.519(4) ?
C2 C3 1.525(4) ?
C2 H2 0.95(3) ?
C3 C3A 1.527(4) ?
C3 H3A 0.97(3) ?
C3 H3B 0.97(3) ?
C3A C12 1.530(4) ?
C5 C5A 1.520(4) ?
C5 H5A 0.98(3) ?
C5 H5B 1.02(3) ?
C5A C6 1.560(4) ?
C5A C9A 1.561(4) ?
C5A H5A1 0.96(3) ?
C6 C7 1.514(5) ?
C6 C11 1.528(5) ?
C6 H6 0.98(3) ?
C7 C8 1.310(5) ?
C7 H7 0.9300 ?
C8 C9 1.513(5) ?
C8 H8 0.9300 ?
C9 C11 1.529(5) ?
C9 C9A 1.552(4) ?
C9 H9 0.92(3) ?
C9A H9A 0.98(3) ?
C11 H11A 1.01(3) ?
C11 H11B 0.92(3) ?
C12 C13 1.382(4) ?
C12 C17 1.398(4) ?
C13 C14 1.391(4) ?
C13 H13 0.9300 ?
C14 C15 1.380(4) ?
C14 H14 0.9300 ?
C15 C16 1.373(4) ?
C16 C17 1.384(4) ?
C16 H16 0.9300 ?
C17 H17 0.9300 ?
C18 H18A 0.9600 ?
C18 H18B 0.9600 ?
C18 H18C 0.9600 ?

loop_
_geom_hbond_atom_site_label_D
_geom_hbond_atom_site_label_H
_geom_hbond_atom_site_label_A
_geom_hbond_distance_DH
_geom_hbond_distance_HA
_geom_hbond_distance_DA
_geom_hbond_angle_DHA
C13 H13 N10 0.93 2.57 2.905(3) 101.5
C17 H17 O4 0.93 2.53 2.840(3) 99.6

loop_
_geom_torsion_atom_site_label_1
_geom_torsion_atom_site_label_2
_geom_torsion_atom_site_label_3
_geom_torsion_atom_site_label_4
_geom_torsion
C9A N10 C1 O1 -11.6(4)
C3A N10 C1 O1 -176.0(3)
C9A N10 C1 C2 168.1(2)
C3A N10 C1 C2 3.6(3)
O1 C1 C2 C18 33.6(4)
N10 C1 C2 C18 -146.0(3)
O1 C1 C2 C3 157.8(3)
N10 C1 C2 C3 -21.8(3)
C1 C2 C3 C3A 30.9(3)
C18 C2 C3 C3A 153.9(3)
C5 O4 C3A N10 60.2(3)
C5 O4 C3A C3 171.2(2)
C5 O4 C3A C12 -66.5(3)
C1 N10 C3A O4 131.5(2)
C9A N10 C3A O4 -32.3(3)
C1 N10 C3A C3 16.2(3)
C9A N10 C3A C3 -147.6(3)
C1 N10 C3A C12 -102.9(3)
C9A N10 C3A C12 93.4(3)
C2 C3 C3A O4 -144.9(2)
C2 C3 C3A N10 -29.0(3)
C2 C3 C3A C12 92.2(3)
C3A O4 C5 C5A -64.7(3)
O4 C5 C5A C6 151.7(3)
O4 C5 C5A C9A 36.5(4)
C5 C5A C6 C7 172.2(3)
C9A C5A C6 C7 -64.9(3)
C5 C5A C6 C11 -83.9(3)
C9A C5A C6 C11 39.0(3)
C11 C6 C7 C8 -33.1(4)
C5A C6 C7 C8 71.2(3)
C6 C7 C8 C9 -0.3(4)
C7 C8 C9 C11 33.6(4)
C7 C8 C9 C9A -71.6(4)
C1 N10 C9A C9 86.1(3)
C3A N10 C9A C9 -111.3(3)
C1 N10 C9A C5A -155.1(2)
C3A N10 C9A C5A 7.5(4)
C8 C9 C9A N10 -165.0(3)
C11 C9 C9A N10 91.0(3)
C8 C9 C9A C5A 70.3(3)
C11 C9 C9A C5A -33.7(3)
C5 C5A C9A N10 -9.1(4)
C6 C5A C9A N10 -129.4(2)
C5 C5A C9A C9 117.1(3)
C6 C5A C9A C9 -3.2(3)
C7 C6 C11 C9 49.8(3)
C5A C6 C11 C9 -58.7(3)
C8 C9 C11 C6 -50.1(3)
C9A C9 C11 C6 56.9(3)
O4 C3A C12 C13 151.1(2)
N10 C3A C12 C13 26.6(4)
C3 C3A C12 C13 -87.6(3)
O4 C3A C12 C17 -35.6(3)
N10 C3A C12 C17 -160.2(2)
C3 C3A C12 C17 85.6(3)
C17 C12 C13 C14 -0.8(4)
C3A C12 C13 C14 172.4(3)
C12 C13 C14 C15 0.0(4)
C13 C14 C15 C16 0.7(4)
C13 C14 C15 Cl -178.4(2)
C14 C15 C16 C17 -0.6(4)
Cl C15 C16 C17 178.5(2)
C15 C16 C17 C12 -0.3(4)
C13 C12 C17 C16 0.9(4)
C3A C12 C17 C16 -172.4(3)
